data_7704906
loop_
_publ_author_name
'Morris, Louis J.'
'Rajabi, Nasir A.'
'Mahon, Mary F.'
'Manners, Ian'
'McMullin, Claire L.'
'Hill, Michael S.'

_publ_section_title
;
 Synthesis and reactivity of alkaline-earth stannanide complexes by
 hydride-mediated distannane metathesis and organostannane
 dehydrogenation.
;
_journal_issue 30
_journal_name_full 'Dalton transactions (Cambridge, England : 2003)'
_journal_page_first 10523
_journal_page_last 10534
_journal_paper_doi 10.1039/d0dt02406f
_journal_volume 49
_journal_year 2020
_chemical_formula_moiety 'C55 H72 Ca N2 O Sn'
_chemical_formula_sum 'C55 H72 Ca N2 O Sn'
_chemical_formula_weight 935.91
_space_group_crystal_system monoclinic
_space_group_IT_number 11
_space_group_name_Hall '-P 2yb'
_space_group_name_H-M_alt 'P 1 21/m 1'
_atom_sites_solution_hydrogens mixed
_atom_sites_solution_primary iterative
_audit_creation_date 2019-10-26
_audit_creation_method
;
Olex2 1.2
(compiled 2018.05.29 svn.r3508 for OlexSys, GUI svn.r5506)
;
_audit_update_record
;
2020-05-12 deposited with the CCDC.	2020-07-09 downloaded from the CCDC.
;
_cell_angle_alpha 90
_cell_angle_beta 91.7200(10)
_cell_angle_gamma 90
_cell_formula_units_Z 2
_cell_length_a 11.60760(10)
_cell_length_b 17.53230(10)
_cell_length_c 12.40690(10)
_cell_measurement_reflns_used 19325
_cell_measurement_temperature 150.00(10)
_cell_measurement_theta_max 72.9150
_cell_measurement_theta_min 3.5660
_cell_volume 2523.76(3)
_computing_cell_refinement 'CrysAlisPro 1.171.39.46 (Rigaku OD, 2018)'
_computing_data_collection 'CrysAlisPro 1.171.39.46 (Rigaku OD, 2018)'
_computing_data_reduction 'CrysAlisPro 1.171.39.46 (Rigaku OD, 2018)'
_computing_molecular_graphics 'Olex2 (Dolomanov et al., 2009)'
_computing_publication_material 'Olex2 (Dolomanov et al., 2009)'
_computing_structure_refinement 'ShelXL (Sheldrick, 2015)'
_computing_structure_solution 'olex2.solve (Bourhis et al., 2015)'
_diffrn_ambient_environment N~2~
_diffrn_ambient_temperature 150.00(10)
_diffrn_detector 'CCD plate'
_diffrn_detector_area_resol_mean 8.1150
_diffrn_detector_type EosS2
_diffrn_measured_fraction_theta_full 1.000
_diffrn_measured_fraction_theta_max 0.997
_diffrn_measurement_device 'four-circle diffractometer'
_diffrn_measurement_device_type 'SuperNova, Dual, Cu at home/near, EosS2'
_diffrn_measurement_method '\w scans'
_diffrn_radiation_monochromator mirror
_diffrn_radiation_probe x-ray
_diffrn_radiation_type CuK\a
_diffrn_radiation_wavelength 1.54184
_diffrn_reflns_av_R_equivalents 0.0517
_diffrn_reflns_av_unetI/netI 0.0330
_diffrn_reflns_Laue_measured_fraction_full 1.000
_diffrn_reflns_Laue_measured_fraction_max 0.997
_diffrn_reflns_limit_h_max 14
_diffrn_reflns_limit_h_min -14
_diffrn_reflns_limit_k_max 21
_diffrn_reflns_limit_k_min -21
_diffrn_reflns_limit_l_max 15
_diffrn_reflns_limit_l_min -12
_diffrn_reflns_number 30542
_diffrn_reflns_point_group_measured_fraction_full 1.000
_diffrn_reflns_point_group_measured_fraction_max 0.997
_diffrn_reflns_theta_full 67.684
_diffrn_reflns_theta_max 73.071
_diffrn_reflns_theta_min 3.564
_diffrn_source 'micro-focus sealed X-ray tube'
_diffrn_source_type 'SuperNova (Cu) X-ray Source'
_exptl_absorpt_coefficient_mu 5.194
_exptl_absorpt_correction_T_max 1.00000
_exptl_absorpt_correction_T_min 0.74542
_exptl_absorpt_correction_type multi-scan
_exptl_absorpt_process_details
;
CrysAlisPro 1.171.39.46 (Rigaku Oxford Diffraction, 2018)
Empirical absorption correction using spherical harmonics,
 implemented in SCALE3 ABSPACK scaling algorithm.
;
_exptl_crystal_colour colourless
_exptl_crystal_colour_primary colourless
_exptl_crystal_density_diffrn 1.232
_exptl_crystal_description block
_exptl_crystal_F_000 988
_exptl_crystal_size_max 0.15
_exptl_crystal_size_mid 0.115
_exptl_crystal_size_min 0.065
_refine_diff_density_max 0.505
_refine_diff_density_min -0.724
_refine_diff_density_rms 0.073
_refine_ls_extinction_method none
_refine_ls_goodness_of_fit_ref 1.047
_refine_ls_hydrogen_treatment mixed
_refine_ls_matrix_type full
_refine_ls_number_parameters 329
_refine_ls_number_reflns 5217
_refine_ls_number_restraints 3
_refine_ls_restrained_S_all 1.047
_refine_ls_R_factor_all 0.0348
_refine_ls_R_factor_gt 0.0339
_refine_ls_shift/su_max 0.002
_refine_ls_shift/su_mean 0.000
_refine_ls_structure_factor_coef Fsqd
_refine_ls_weighting_details 'w=1/[\s^2^(Fo^2^)+(0.0629P)^2^+0.6738P] where P=(Fo^2^+2Fc^2^)/3'
_refine_ls_weighting_scheme calc
_refine_ls_wR_factor_gt 0.0898
_refine_ls_wR_factor_ref 0.0909
_reflns_Friedel_coverage 0.000
_reflns_number_gt 5027
_reflns_number_total 5217
_reflns_threshold_expression 'I > 2\s(I)'
_cod_data_source_file d0dt02406f2.cif
_cod_data_source_block s19msh156-Cpd-8TMTHF
_cod_depositor_comments
;Adding full bibliography for 7704902--7704908.cif.

 Adding full bibliography for 7704902--7704908.cif.
;
_cod_database_code 7704906
_shelxl_version_number 2014-3
_shelx_space_group_comment
;
The symmetry employed for this shelxl refinement is uniquely defined
by the following loop, which should always be used as a source of
symmetry information in preference to the above space-group names.
They are only intended as comments.
;
_shelx_estimated_absorpt_t_max 0.729
_shelx_estimated_absorpt_t_min 0.510
_olex2_refinement_description
;
1. Fixed Uiso
 At 1.2 times of:
  All C(H) groups, All C(H,H) groups
 At 1.5 times of:
  All C(H,H,H) groups
2. Restrained distances
 C33-H33A = C33-H33B = C33-H33C
 0.96 with sigma of 0.005
3. Others
 Fixed Sof: C30(0.5) H30A(0.5) H30B(0.5) C32(0.5) H32A(0.5) H32B(0.5)
 H32C(0.5) C29(0.5) H29A(0.5) H29B(0.5) C33(0.5) H33A(0.5) H33B(0.5) H33C(0.5)
4.a Ternary CH refined with riding coordinates:
 C11(H11), C14(H14)
4.b Secondary CH2 refined with riding coordinates:
 C30(H30A,H30B), C29(H29A,H29B)
4.c Aromatic/amide H refined with riding coordinates:
 C6(H6), C7(H7), C8(H8), C17(H17), C18(H18), C19(H19), C20(H20), C21(H21),
 C23(H23), C24(H24), C25(H25), C26(H26), C27(H27)
4.d Idealised Me refined as rotating group:
 C1(H1A,H1B,H1C), C10(H10A,H10B,H10C), C12(H12A,H12B,H12C), C13(H13A,H13B,
 H13C), C15(H15A,H15B,H15C), C34(H34A,H34B,H34C), C32(H32A,H32B,H32C)
;

loop_
_space_group_symop_operation_xyz
'x, y, z'
'-x, y+1/2, -z'
'-x, -y, -z'
'x, -y-1/2, z'

loop_
_atom_site_label
_atom_site_type_symbol
_atom_site_fract_x
_atom_site_fract_y
_atom_site_fract_z
_atom_site_U_iso_or_equiv
_atom_site_adp_type
_atom_site_occupancy
_atom_site_site_symmetry_order
_atom_site_calc_flag
_atom_site_refinement_flags_posn
_atom_site_refinement_flags_adp
_atom_site_refinement_flags_occupancy
_atom_site_disorder_assembly
_atom_site_disorder_group
Sn1 Sn 0.62143(2) 0.7500 0.42812(2) 0.02175(8) Uani 1 2 d S T P . .
Ca1 Ca 0.37945(4) 0.7500 0.28985(4) 0.01750(12) Uani 1 2 d S T P . .
O1 O 0.22309(16) 0.7500 0.40924(16) 0.0251(4) Uani 1 2 d S T P A .
N1 N 0.37785(14) 0.66234(9) 0.14814(12) 0.0195(3) Uani 1 1 d . . . . .
C1 C 0.5373(2) 0.61283(12) 0.03993(18) 0.0308(4) Uani 1 1 d . . . . .
H1A H 0.5847 0.5860 0.0922 0.046 Uiso 1 1 calc GR . . . .
H1B H 0.5850 0.6341 -0.0144 0.046 Uiso 1 1 calc GR . . . .
H1C H 0.4829 0.5781 0.0070 0.046 Uiso 1 1 calc GR . . . .
C2 C 0.47315(16) 0.67637(11) 0.09523(14) 0.0202(3) Uani 1 1 d . . . . .
C3 C 0.5225(2) 0.7500 0.0856(2) 0.0218(5) Uani 1 2 d S T P . .
H3 H 0.594(3) 0.7500 0.050(3) 0.019(8) Uiso 1 2 d S T P . .
C4 C 0.32582(16) 0.58826(11) 0.14040(15) 0.0209(4) Uani 1 1 d . . . . .
C5 C 0.36362(17) 0.52852(11) 0.20834(16) 0.0238(4) Uani 1 1 d . . . . .
C6 C 0.30509(19) 0.45918(12) 0.20373(19) 0.0308(4) Uani 1 1 d . . . . .
H6 H 0.3291 0.4195 0.2488 0.037 Uiso 1 1 calc R . . . .
C7 C 0.2121(2) 0.44823(12) 0.1335(2) 0.0343(5) Uani 1 1 d . . . . .
H7 H 0.1742 0.4015 0.1312 0.041 Uiso 1 1 calc R . . . .
C8 C 0.17581(19) 0.50719(12) 0.06656(19) 0.0320(5) Uani 1 1 d . . . . .
H8 H 0.1134 0.4994 0.0190 0.038 Uiso 1 1 calc R . . . .
C9 C 0.23055(18) 0.57783(11) 0.06881(16) 0.0256(4) Uani 1 1 d . . . . .
C10 C 0.4157(2) 0.55946(15) 0.39910(18) 0.0381(5) Uani 1 1 d . . . . .
H10A H 0.3634 0.6017 0.3915 0.057 Uiso 1 1 calc GR . . . .
H10B H 0.4782 0.5731 0.4478 0.057 Uiso 1 1 calc GR . . . .
H10C H 0.3757 0.5162 0.4271 0.057 Uiso 1 1 calc GR . . . .
C11 C 0.46318(18) 0.53949(12) 0.28914(17) 0.0272(4) Uani 1 1 d . . . . .
H11 H 0.5082 0.5833 0.2652 0.033 Uiso 1 1 calc R . . . .
C12 C 0.5439(2) 0.47152(15) 0.2974(2) 0.0447(6) Uani 1 1 d . . . . .
H12A H 0.5034 0.4285 0.3255 0.067 Uiso 1 1 calc GR . . . .
H12B H 0.6083 0.4837 0.3446 0.067 Uiso 1 1 calc GR . . . .
H12C H 0.5711 0.4593 0.2271 0.067 Uiso 1 1 calc GR . . . .
C13 C 0.0606(3) 0.63956(18) -0.0301(4) 0.0689(11) Uani 1 1 d . . . . .
H13A H 0.0416 0.5944 -0.0707 0.103 Uiso 1 1 calc GR . . . .
H13B H 0.0384 0.6838 -0.0712 0.103 Uiso 1 1 calc GR . . . .
H13C H 0.0202 0.6391 0.0363 0.103 Uiso 1 1 calc GR . . . .
C14 C 0.1899(2) 0.64168(13) -0.0057(2) 0.0362(5) Uani 1 1 d . . . . .
H14 H 0.2074 0.6901 0.0307 0.043 Uiso 1 1 calc R . . . .
C15 C 0.2552(4) 0.6407(2) -0.1111(2) 0.0643(9) Uani 1 1 d . . . . .
H15A H 0.3363 0.6463 -0.0954 0.097 Uiso 1 1 calc GR . . . .
H15B H 0.2289 0.6820 -0.1563 0.097 Uiso 1 1 calc GR . . . .
H15C H 0.2414 0.5931 -0.1476 0.097 Uiso 1 1 calc GR . . . .
C16 C 0.6595(2) 0.7500 0.6027(2) 0.0236(5) Uani 1 2 d S T P . .
C17 C 0.5748(3) 0.7500 0.6794(2) 0.0281(6) Uani 1 2 d S T P . .
H17 H 0.4978 0.7500 0.6562 0.034 Uiso 1 2 calc RS T P . .
C18 C 0.6006(3) 0.7500 0.7899(2) 0.0313(6) Uani 1 2 d S T P . .
H18 H 0.5417 0.7500 0.8390 0.038 Uiso 1 2 calc RS T P . .
C19 C 0.7146(3) 0.7500 0.8260(2) 0.0294(6) Uani 1 2 d S T P . .
H19 H 0.7326 0.7500 0.8995 0.035 Uiso 1 2 calc RS T P . .
C20 C 0.8014(3) 0.7500 0.7520(2) 0.0294(6) Uani 1 2 d S T P . .
H20 H 0.8782 0.7500 0.7758 0.035 Uiso 1 2 calc RS T P . .
C21 C 0.7741(3) 0.7500 0.6423(2) 0.0282(6) Uani 1 2 d S T P . .
H21 H 0.8335 0.7500 0.5936 0.034 Uiso 1 2 calc RS T P . .
C22 C 0.73416(17) 0.84580(12) 0.38564(17) 0.0259(4) Uani 1 1 d . . . . .
C23 C 0.77975(19) 0.89759(13) 0.4614(2) 0.0324(4) Uani 1 1 d . . . . .
H23 H 0.7643 0.8906 0.5338 0.039 Uiso 1 1 calc R . . . .
C24 C 0.8476(2) 0.95918(14) 0.4317(3) 0.0435(6) Uani 1 1 d . . . . .
H24 H 0.8778 0.9920 0.4842 0.052 Uiso 1 1 calc R . . . .
C25 C 0.8698(3) 0.97140(18) 0.3250(3) 0.0580(8) Uani 1 1 d . . . . .
H25 H 0.9151 1.0125 0.3050 0.070 Uiso 1 1 calc R . . . .
C26 C 0.8246(3) 0.9223(2) 0.2475(3) 0.0604(8) Uani 1 1 d . . . . .
H26 H 0.8387 0.9308 0.1751 0.072 Uiso 1 1 calc R . . . .
C27 C 0.7578(2) 0.86020(15) 0.2776(2) 0.0402(5) Uani 1 1 d . . . . .
H27 H 0.7284 0.8275 0.2246 0.048 Uiso 1 1 calc R . . . .
C28 C 0.1088(3) 0.7500 0.3542(3) 0.0403(8) Uani 1 2 d S T P . .
C30 C 0.0802(4) 0.7398(18) 0.5424(4) 0.048(5) Uani 0.5 1 d . . . . .
H30A H 0.0607 0.6864 0.5517 0.058 Uiso 0.5 1 calc R . . A .
H30B H 0.0544 0.7684 0.6041 0.058 Uiso 0.5 1 calc R . . . .
C31 C 0.2108(3) 0.7500 0.5281(2) 0.0289(6) Uani 1 2 d S T P A .
C34 C 0.2682(3) 0.82105(15) 0.57310(19) 0.0409(5) Uani 1 1 d . . . . .
H34A H 0.3477 0.8216 0.5540 0.061 Uiso 1 1 calc GR . . A .
H34B H 0.2632 0.8213 0.6502 0.061 Uiso 1 1 calc GR . . . .
H34C H 0.2301 0.8653 0.5437 0.061 Uiso 1 1 calc GR . . . .
C32 C 0.0853(5) 0.6597(4) 0.3223(6) 0.0590(17) Uani 0.5 1 d . . . A 1
H32A H 0.0113 0.6550 0.2863 0.088 Uiso 0.5 1 calc GR . . A 1
H32B H 0.0868 0.6294 0.3868 0.088 Uiso 0.5 1 calc GR . . A 1
H32C H 0.1442 0.6424 0.2755 0.088 Uiso 0.5 1 calc GR . . A 1
C29 C 0.0277(4) 0.7709(3) 0.4386(4) 0.047(2) Uani 0.5 1 d . . . A -1
H29A H -0.0474 0.7483 0.4237 0.057 Uiso 0.5 1 calc R . . A -1
H29B H 0.0191 0.8258 0.4427 0.057 Uiso 0.5 1 calc R . . A -1
C33 C 0.1134(4) 0.7942(5) 0.2572(5) 0.0545(17) Uani 0.5 1 d D . . A -1
H33A H 0.135(5) 0.8456(14) 0.275(5) 0.031(15) Uiso 0.5 1 d D . . B -1
H33B H 0.037(2) 0.800(4) 0.228(6) 0.07(2) Uiso 0.5 1 d D . . C -1
H33C H 0.154(5) 0.774(3) 0.198(3) 0.049(18) Uiso 0.5 1 d D . . D -1

loop_
_atom_site_aniso_label
_atom_site_aniso_U_11
_atom_site_aniso_U_22
_atom_site_aniso_U_33
_atom_site_aniso_U_23
_atom_site_aniso_U_13
_atom_site_aniso_U_12
Sn1 0.01826(11) 0.02667(12) 0.02016(11) 0.000 -0.00218(7) 0.000
Ca1 0.0172(2) 0.0211(2) 0.0142(2) 0.000 0.00026(17) 0.000
O1 0.0172(9) 0.0389(11) 0.0192(9) 0.000 0.0019(7) 0.000
N1 0.0224(7) 0.0184(7) 0.0174(7) -0.0004(5) -0.0009(6) -0.0004(6)
C1 0.0366(11) 0.0267(10) 0.0296(10) -0.0032(8) 0.0091(9) 0.0041(8)
C2 0.0222(8) 0.0224(8) 0.0157(8) -0.0014(6) -0.0018(6) 0.0027(7)
C3 0.0178(12) 0.0275(13) 0.0204(12) 0.000 0.0040(9) 0.000
C4 0.0238(9) 0.0191(8) 0.0197(8) -0.0025(7) 0.0015(7) -0.0003(7)
C5 0.0244(9) 0.0230(9) 0.0240(9) -0.0008(7) -0.0003(7) 0.0012(7)
C6 0.0321(10) 0.0219(9) 0.0382(11) 0.0067(8) -0.0032(9) 0.0003(8)
C7 0.0344(11) 0.0209(10) 0.0470(13) 0.0029(9) -0.0079(9) -0.0052(8)
C8 0.0311(10) 0.0248(10) 0.0394(12) -0.0006(8) -0.0106(9) -0.0033(8)
C9 0.0297(10) 0.0211(9) 0.0258(9) 0.0005(7) -0.0039(8) -0.0010(8)
C10 0.0476(13) 0.0405(13) 0.0260(11) 0.0027(9) -0.0017(9) -0.0058(10)
C11 0.0282(10) 0.0251(9) 0.0280(10) 0.0051(8) -0.0053(8) -0.0004(8)
C12 0.0388(13) 0.0386(13) 0.0557(16) -0.0017(11) -0.0161(11) 0.0098(11)
C13 0.0543(18) 0.0404(15) 0.109(3) 0.0269(17) -0.0459(19) -0.0070(13)
C14 0.0444(13) 0.0231(10) 0.0399(12) 0.0056(9) -0.0192(10) -0.0056(9)
C15 0.102(3) 0.0578(18) 0.0324(13) 0.0125(13) -0.0098(15) -0.0113(18)
C16 0.0259(13) 0.0279(13) 0.0170(12) 0.000 -0.0018(10) 0.000
C17 0.0233(13) 0.0314(14) 0.0296(15) 0.000 0.0005(11) 0.000
C18 0.0358(16) 0.0322(15) 0.0263(14) 0.000 0.0067(12) 0.000
C19 0.0412(17) 0.0245(13) 0.0224(13) 0.000 -0.0022(12) 0.000
C20 0.0282(14) 0.0304(14) 0.0291(15) 0.000 -0.0061(11) 0.000
C21 0.0229(13) 0.0377(15) 0.0238(13) 0.000 -0.0010(10) 0.000
C22 0.0202(9) 0.0252(9) 0.0321(10) 0.0041(8) -0.0007(7) -0.0015(7)
C23 0.0281(10) 0.0274(10) 0.0413(12) -0.0008(9) -0.0030(9) 0.0019(8)
C24 0.0349(12) 0.0281(11) 0.0670(18) -0.0019(11) -0.0073(11) -0.0022(10)
C25 0.0522(17) 0.0459(15) 0.076(2) 0.0133(14) 0.0088(15) -0.0175(13)
C26 0.071(2) 0.0628(19) 0.0481(16) 0.0161(14) 0.0140(15) -0.0194(16)
C27 0.0439(13) 0.0428(13) 0.0338(12) 0.0049(10) 0.0016(10) -0.0100(11)
C28 0.0159(13) 0.079(3) 0.0263(15) 0.000 -0.0006(11) 0.000
C30 0.0271(18) 0.086(15) 0.0328(19) 0.016(6) 0.0128(14) 0.005(4)
C31 0.0257(14) 0.0442(17) 0.0172(13) 0.000 0.0058(10) 0.000
C34 0.0574(15) 0.0387(13) 0.0269(11) -0.0060(9) 0.0049(10) 0.0048(11)
C32 0.032(3) 0.077(4) 0.067(4) -0.018(3) -0.003(3) -0.021(3)
C29 0.0218(18) 0.082(6) 0.038(2) 0.014(2) 0.0077(16) 0.014(2)
C33 0.024(2) 0.103(5) 0.036(3) 0.029(3) 0.0014(19) 0.009(3)

loop_
_atom_type_symbol
_atom_type_description
_atom_type_scat_dispersion_real
_atom_type_scat_dispersion_imag
_atom_type_scat_source
C C 0.0181 0.0091 'International Tables Vol C Tables 4.2.6.8 and 6.1.1.4'
H H 0.0000 0.0000 'International Tables Vol C Tables 4.2.6.8 and 6.1.1.4'
Ca Ca 0.3641 1.2855 'International Tables Vol C Tables 4.2.6.8 and 6.1.1.4'
N N 0.0311 0.0180 'International Tables Vol C Tables 4.2.6.8 and 6.1.1.4'
O O 0.0492 0.0322 'International Tables Vol C Tables 4.2.6.8 and 6.1.1.4'
Sn Sn 0.0259 5.4591 'International Tables Vol C Tables 4.2.6.8 and 6.1.1.4'

loop_
_geom_angle_atom_site_label_1
_geom_angle_atom_site_label_2
_geom_angle_atom_site_label_3
_geom_angle
_geom_angle_site_symmetry_1
_geom_angle_site_symmetry_3
_geom_angle_publ_flag
C16 Sn1 Ca1 131.74(8) . . ?
C16 Sn1 C22 97.62(7) . . ?
C16 Sn1 C22 97.62(7) . 4_575 ?
C22 Sn1 Ca1 112.60(5) 4_575 . ?
C22 Sn1 Ca1 112.60(5) . . ?
C22 Sn1 C22 99.37(11) . 4_575 ?
O1 Ca1 Sn1 109.60(5) . . ?
N1 Ca1 Sn1 112.64(4) . . ?
N1 Ca1 Sn1 112.64(4) 4_575 . ?
N1 Ca1 O1 118.71(5) 4_575 . ?
N1 Ca1 O1 118.71(5) . . ?
N1 Ca1 N1 82.33(8) . 4_575 ?
C28 O1 Ca1 113.88(16) . . ?
C28 O1 C31 110.4(2) . . ?
C31 O1 Ca1 135.75(16) . . ?
C2 N1 Ca1 105.24(12) . . ?
C2 N1 C4 119.38(15) . . ?
C4 N1 Ca1 129.81(11) . . ?
H1A C1 H1B 109.5 . . ?
H1A C1 H1C 109.5 . . ?
H1B C1 H1C 109.5 . . ?
C2 C1 H1A 109.5 . . ?
C2 C1 H1B 109.5 . . ?
C2 C1 H1C 109.5 . . ?
N1 C2 C1 121.09(17) . . ?
N1 C2 C3 123.71(18) . . ?
N1 C2 C3 123.71(18) . 4_575 ?
C3 C2 C1 115.20(18) . . ?
C3 C2 C1 115.20(18) 4_575 . ?
C3 C2 C3 0.0(2) . 4_575 ?
C2 C3 C2 131.0(2) . 4_575 ?
C2 C3 H3 113.5(3) . . ?
C2 C3 H3 113.5(3) 4_575 . ?
C3 C3 C2 0(10) 4_575 4_575 ?
C3 C3 C2 0(10) 4_575 . ?
C3 C3 H3 0(10) 4_575 . ?
C5 C4 N1 120.73(17) . . ?
C5 C4 C9 120.39(17) . . ?
C9 C4 N1 118.72(17) . . ?
C4 C5 C11 121.24(17) . . ?
C6 C5 C4 118.84(18) . . ?
C6 C5 C11 119.87(18) . . ?
C5 C6 H6 119.4 . . ?
C7 C6 C5 121.23(19) . . ?
C7 C6 H6 119.4 . . ?
C6 C7 H7 120.2 . . ?
C6 C7 C8 119.6(2) . . ?
C8 C7 H7 120.2 . . ?
C7 C8 H8 119.3 . . ?
C7 C8 C9 121.5(2) . . ?
C9 C8 H8 119.3 . . ?
C4 C9 C14 120.79(18) . . ?
C8 C9 C4 118.50(18) . . ?
C8 C9 C14 120.70(19) . . ?
H10A C10 H10B 109.5 . . ?
H10A C10 H10C 109.5 . . ?
H10B C10 H10C 109.5 . . ?
C11 C10 H10A 109.5 . . ?
C11 C10 H10B 109.5 . . ?
C11 C10 H10C 109.5 . . ?
C5 C11 C10 109.31(18) . . ?
C5 C11 H11 107.5 . . ?
C10 C11 H11 107.5 . . ?
C12 C11 C5 113.63(18) . . ?
C12 C11 C10 111.0(2) . . ?
C12 C11 H11 107.5 . . ?
C11 C12 H12A 109.5 . . ?
C11 C12 H12B 109.5 . . ?
C11 C12 H12C 109.5 . . ?
H12A C12 H12B 109.5 . . ?
H12A C12 H12C 109.5 . . ?
H12B C12 H12C 109.5 . . ?
H13A C13 H13B 109.5 . . ?
H13A C13 H13C 109.5 . . ?
H13B C13 H13C 109.5 . . ?
C14 C13 H13A 109.5 . . ?
C14 C13 H13B 109.5 . . ?
C14 C13 H13C 109.5 . . ?
C9 C14 C13 112.9(2) . . ?
C9 C14 H14 107.6 . . ?
C9 C14 C15 111.0(2) . . ?
C13 C14 H14 107.6 . . ?
C13 C14 C15 109.9(3) . . ?
C15 C14 H14 107.6 . . ?
C14 C15 H15A 109.5 . . ?
C14 C15 H15B 109.5 . . ?
C14 C15 H15C 109.5 . . ?
H15A C15 H15B 109.5 . . ?
H15A C15 H15C 109.5 . . ?
H15B C15 H15C 109.5 . . ?
C17 C16 Sn1 123.4(2) . . ?
C17 C16 C21 116.3(3) . . ?
C21 C16 Sn1 120.3(2) . . ?
C16 C17 H17 118.7 . . ?
C16 C17 C18 122.5(3) . . ?
C18 C17 H17 118.7 . . ?
C17 C18 H18 120.2 . . ?
C19 C18 C17 119.6(3) . . ?
C19 C18 H18 120.2 . . ?
C18 C19 H19 120.2 . . ?
C18 C19 C20 119.6(3) . . ?
C20 C19 H19 120.2 . . ?
C19 C20 H20 120.0 . . ?
C19 C20 C21 120.1(3) . . ?
C21 C20 H20 120.0 . . ?
C16 C21 H21 119.0 . . ?
C20 C21 C16 121.9(3) . . ?
C20 C21 H21 119.0 . . ?
C23 C22 Sn1 123.33(16) . . ?
C27 C22 Sn1 120.13(16) . . ?
C27 C22 C23 116.4(2) . . ?
C22 C23 H23 119.0 . . ?
C24 C23 C22 122.1(2) . . ?
C24 C23 H23 119.0 . . ?
C23 C24 H24 120.0 . . ?
C25 C24 C23 120.0(3) . . ?
C25 C24 H24 120.0 . . ?
C24 C25 H25 120.2 . . ?
C24 C25 C26 119.7(3) . . ?
C26 C25 H25 120.2 . . ?
C25 C26 H26 119.9 . . ?
C25 C26 C27 120.2(3) . . ?
C27 C26 H26 119.9 . . ?
C22 C27 H27 119.2 . . ?
C26 C27 C22 121.6(3) . . ?
C26 C27 H27 119.2 . . ?
O1 C28 C32 104.5(3) . 4_575 ?
O1 C28 C32 104.5(3) . . ?
O1 C28 C29 104.8(3) . . ?
C32 C28 C32 146.7(6) . 4_575 ?
C29 C28 C32 80.1(3) . 4_575 ?
C29 C28 C32 107.7(4) . . ?
C33 C28 O1 109.4(3) . . ?
C33 C28 O1 109.4(3) 4_575 . ?
C33 C28 C32 109.1(5) 4_575 4_575 ?
C33 C28 C32 109.1(5) . . ?
C33 C28 C32 44.9(4) 4_575 . ?
C33 C28 C32 44.9(4) . 4_575 ?
C33 C28 C29 120.2(4) . . ?
C33 C28 C29 140.4(4) 4_575 . ?
C33 C28 C33 65.4(7) 4_575 . ?
H30A C30 H30B 109.0 . . ?
C31 C30 H30A 111.1 . . ?
C31 C30 H30B 111.1 . . ?
C29 C30 H30A 111.1 . . ?
C29 C30 H30B 111.1 . . ?
C29 C30 C31 103.5(8) . . ?
O1 C31 C30 103.8(3) . . ?
O1 C31 C30 103.8(3) . 4_575 ?
O1 C31 C34 108.20(15) . 4_575 ?
O1 C31 C34 108.20(16) . . ?
C30 C31 C30 13(2) . 4_575 ?
C34 C31 C30 106.6(11) 4_575 . ?
C34 C31 C30 118.5(10) 4_575 4_575 ?
C34 C31 C30 106.6(11) . 4_575 ?
C34 C31 C30 118.5(10) . . ?
C34 C31 C34 111.0(3) . 4_575 ?
C31 C34 H34A 109.5 . . ?
C31 C34 H34B 109.5 . . ?
C31 C34 H34C 109.5 . . ?
H34A C34 H34B 109.5 . . ?
H34A C34 H34C 109.5 . . ?
H34B C34 H34C 109.5 . . ?
C28 C32 H32A 109.5 . . ?
C28 C32 H32B 109.5 . . ?
C28 C32 H32C 109.5 . . ?
H32A C32 H32B 109.5 . . ?
H32A C32 H32C 109.5 . . ?
H32B C32 H32C 109.5 . . ?
C28 C29 C30 105.4(5) . . ?
C28 C29 H29A 110.7 . . ?
C28 C29 H29B 110.7 . . ?
C30 C29 H29A 110.7 . . ?
C30 C29 H29B 110.7 . . ?
H29A C29 H29B 108.8 . . ?
C28 C33 H33A 109(4) . . ?
C28 C33 H33B 109(4) . . ?
C28 C33 H33C 118(4) . . ?
H33A C33 H33B 103(6) . . ?
H33A C33 H33C 114(5) . . ?
H33B C33 H33C 103(5) . . ?

loop_
_geom_bond_atom_site_label_1
_geom_bond_atom_site_label_2
_geom_bond_distance
_geom_bond_site_symmetry_2
_geom_bond_publ_flag
Sn1 Ca1 3.2470(5) . ?
Sn1 C16 2.197(3) . ?
Sn1 C22 2.203(2) . ?
Sn1 C22 2.203(2) 4_575 ?
Ca1 O1 2.3768(19) . ?
Ca1 N1 2.3349(15) 4_575 ?
Ca1 N1 2.3349(15) . ?
O1 C28 1.474(4) . ?
O1 C31 1.486(3) . ?
N1 C2 1.326(2) . ?
N1 C4 1.434(2) . ?
C1 H1A 0.9600 . ?
C1 H1B 0.9600 . ?
C1 H1C 0.9600 . ?
C1 C2 1.516(3) . ?
C2 C3 1.419(2) . ?
C2 C3 1.419(2) 4_575 ?
C3 C2 1.419(2) 4_575 ?
C3 C3 0.000000(11) 4_575 ?
C3 H3 0.96(3) . ?
C4 C5 1.406(3) . ?
C4 C9 1.409(3) . ?
C5 C6 1.393(3) . ?
C5 C11 1.519(3) . ?
C6 H6 0.9300 . ?
C6 C7 1.380(3) . ?
C7 H7 0.9300 . ?
C7 C8 1.384(3) . ?
C8 H8 0.9300 . ?
C8 C9 1.392(3) . ?
C9 C14 1.518(3) . ?
C10 H10A 0.9600 . ?
C10 H10B 0.9600 . ?
C10 H10C 0.9600 . ?
C10 C11 1.527(3) . ?
C11 H11 0.9800 . ?
C11 C12 1.518(3) . ?
C12 H12A 0.9600 . ?
C12 H12B 0.9600 . ?
C12 H12C 0.9600 . ?
C13 H13A 0.9600 . ?
C13 H13B 0.9600 . ?
C13 H13C 0.9600 . ?
C13 C14 1.523(4) . ?
C14 H14 0.9800 . ?
C14 C15 1.531(4) . ?
C15 H15A 0.9600 . ?
C15 H15B 0.9600 . ?
C15 H15C 0.9600 . ?
C16 C17 1.388(4) . ?
C16 C21 1.405(4) . ?
C17 H17 0.9300 . ?
C17 C18 1.394(4) . ?
C18 H18 0.9300 . ?
C18 C19 1.383(5) . ?
C19 H19 0.9300 . ?
C19 C20 1.384(5) . ?
C20 H20 0.9300 . ?
C20 C21 1.388(4) . ?
C21 H21 0.9300 . ?
C22 C23 1.399(3) . ?
C22 C27 1.399(3) . ?
C23 H23 0.9300 . ?
C23 C24 1.392(3) . ?
C24 H24 0.9300 . ?
C24 C25 1.373(5) . ?
C25 H25 0.9300 . ?
C25 C26 1.382(5) . ?
C26 H26 0.9300 . ?
C26 C27 1.394(4) . ?
C27 H27 0.9300 . ?
C28 C32 1.652(7) . ?
C28 C32 1.652(7) 4_575 ?
C28 C29 1.475(5) . ?
C28 C33 1.434(6) 4_575 ?
C28 C33 1.434(6) . ?
C30 H30A 0.9700 . ?
C30 H30B 0.9700 . ?
C30 C31 1.542(6) . ?
C30 C29 1.510(13) . ?
C31 C30 1.542(6) 4_575 ?
C31 C34 1.512(3) 4_575 ?
C31 C34 1.512(3) . ?
C34 H34A 0.9600 . ?
C34 H34B 0.9600 . ?
C34 H34C 0.9600 . ?
C32 H32A 0.9600 . ?
C32 H32B 0.9600 . ?
C32 H32C 0.9600 . ?
C29 H29A 0.9700 . ?
C29 H29B 0.9700 . ?
C33 H33A 0.960(5) . ?
C33 H33B 0.960(5) . ?
C33 H33C 0.960(5) . ?
